data_7704816
loop_
_publ_author_name
'Gao, Wen-Yang'
'Van Trieste Iii, Gerard Pierre'
'Powers, David C.'

_publ_section_title
;
 Synthesis of atomically precise single-crystalline Ru<sub>2</sub>-based
 coordination polymers.
;
_journal_issue 45
_journal_name_full 'Dalton transactions (Cambridge, England : 2003)'
_journal_page_first 16077
_journal_page_last 16081
_journal_paper_doi 10.1039/d0dt02233k
_journal_volume 49
_journal_year 2020
_chemical_formula_moiety 'C19 H14 Ag N2 O5 Ru'
_chemical_formula_sum 'C19 H14 Ag N2 O5 Ru'
_chemical_formula_weight 559.26
_chemical_name_common Ag_2b
_space_group_crystal_system triclinic
_space_group_IT_number 2
_space_group_name_Hall '-P 1'
_space_group_name_H-M_alt 'P -1'
_atom_sites_solution_hydrogens geom
_audit_block_doi 10.5517/ccdc.csd.cc25j1sk
_audit_creation_date 2020-06-21
_audit_creation_method
;
Olex2 1.2
(compiled 2018.05.29 svn.r3508 for OlexSys, GUI svn.r5506)
;
_audit_update_record
;
2020-06-22 deposited with the CCDC.	2020-07-13 downloaded from the CCDC.
;
_cell_angle_alpha 88.365(13)
_cell_angle_beta 80.634(12)
_cell_angle_gamma 86.788(13)
_cell_formula_units_Z 2
_cell_length_a 9.906(9)
_cell_length_b 10.758(10)
_cell_length_c 13.971(13)
_cell_measurement_reflns_used 702
_cell_measurement_temperature 110(2)
_cell_measurement_theta_max 16.55
_cell_measurement_theta_min 2.38
_cell_volume 1466(2)
_computing_cell_refinement 'SAINT V8.32B (?, 2016)'
_computing_data_reduction 'SAINT V8.32B (?, 2016)'
_computing_molecular_graphics 'Olex2 (Dolomanov et al., 2009)'
_computing_publication_material 'Olex2 (Dolomanov et al., 2009)'
_computing_structure_refinement 'ShelXL (Sheldrick, 2015)'
_computing_structure_solution 'SHELXT 2014/5 (Sheldrick, 2014)'
_diffrn_ambient_temperature 110(2)
_diffrn_measured_fraction_theta_full 0.994
_diffrn_measured_fraction_theta_max 0.994
_diffrn_measurement_device_type 'Bruker APEX-II CCD'
_diffrn_measurement_method '\f and \w scans'
_diffrn_radiation_type MoK\a
_diffrn_radiation_wavelength 0.71073
_diffrn_reflns_av_R_equivalents 0.1083
_diffrn_reflns_av_unetI/netI 0.1474
_diffrn_reflns_Laue_measured_fraction_full 0.994
_diffrn_reflns_Laue_measured_fraction_max 0.994
_diffrn_reflns_limit_h_max 10
_diffrn_reflns_limit_h_min -10
_diffrn_reflns_limit_k_max 11
_diffrn_reflns_limit_k_min -11
_diffrn_reflns_limit_l_max 14
_diffrn_reflns_limit_l_min -14
_diffrn_reflns_number 9157
_diffrn_reflns_point_group_measured_fraction_full 0.994
_diffrn_reflns_point_group_measured_fraction_max 0.994
_diffrn_reflns_theta_full 21.884
_diffrn_reflns_theta_max 21.884
_diffrn_reflns_theta_min 2.087
_exptl_absorpt_coefficient_mu 1.204
_exptl_absorpt_correction_T_max 0.7447
_exptl_absorpt_correction_T_min 0.6104
_exptl_absorpt_correction_type multi-scan
_exptl_absorpt_process_details
;
SADABS-2012/1 (Bruker,2012) was used for absorption correction.
wR2(int) was 0.0926 before and 0.0561 after correction.
The Ratio of minimum to maximum transmission is 0.8197.
The \l/2 correction factor is 0.0015.
;
_exptl_crystal_colour orange
_exptl_crystal_density_diffrn 1.267
_exptl_crystal_description block
_exptl_crystal_F_000 546
_exptl_crystal_size_max 0.02
_exptl_crystal_size_mid 0.02
_exptl_crystal_size_min 0.01
_refine_diff_density_max 0.763
_refine_diff_density_min -0.918
_refine_diff_density_rms 0.137
_refine_ls_extinction_coef 0.0045(12)
_refine_ls_extinction_expression Fc^*^=kFc[1+0.001xFc^2^\l^3^/sin(2\q)]^-1/4^
_refine_ls_extinction_method 'SHELXL-2018/3 (Sheldrick 2018)'
_refine_ls_goodness_of_fit_ref 1.083
_refine_ls_hydrogen_treatment constr
_refine_ls_matrix_type full
_refine_ls_number_parameters 232
_refine_ls_number_reflns 3528
_refine_ls_number_restraints 84
_refine_ls_restrained_S_all 1.075
_refine_ls_R_factor_all 0.1149
_refine_ls_R_factor_gt 0.0688
_refine_ls_shift/su_max 0.000
_refine_ls_shift/su_mean 0.000
_refine_ls_structure_factor_coef Fsqd
_refine_ls_weighting_details 'w=1/[\s^2^(Fo^2^)+(0.1024P)^2^] where P=(Fo^2^+2Fc^2^)/3'
_refine_ls_weighting_scheme calc
_refine_ls_wR_factor_gt 0.2073
_refine_ls_wR_factor_ref 0.2269
_reflns_Friedel_coverage 0.000
_reflns_number_gt 1994
_reflns_number_total 3528
_reflns_threshold_expression 'I > 2\s(I)'
_cod_data_source_file d0dt02233k2.cif
_cod_data_source_block Ag_2b
_cod_depositor_comments 'Adding full bibliography for 7704814--7704819.cif.'
_cod_database_code 7704816
_shelx_shelxl_version_number 2018/3
_shelx_space_group_comment
;
The symmetry employed for this shelxl refinement is uniquely defined
by the following loop, which should always be used as a source of
symmetry information in preference to the above space-group names.
They are only intended as comments.
;
_olex2_refinement_description
;
1. Fixed Uiso
 At 1.2 times of:
  All C(H) groups
 At 1.5 times of:
  All C(H,H,H) groups
2. Uiso/Uaniso restraints and constraints
C12 \\sim C11 \\sim C10 \\sim C16 \\sim C14 \\sim C13: within 2A with sigma of
0.02 and sigma for terminal atoms of 0.04
C2 \\sim C3 \\sim C4 \\sim C5 \\sim C6 \\sim C8: within 2A with sigma of 0.02
and sigma for terminal atoms of 0.04
C17 \\sim C19 \\sim C18: within 2A with sigma of 0.04 and sigma for terminal
atoms of 0.08
3.a Aromatic/amide H refined with riding coordinates:
 C8(H8), C5(H5), C4(H4), C3(H3), C12(H12), C13(H13), C16(H16), C11(H11)
3.b Fitted hexagon refined as free rotating group:
 C2(C8,C6,C5,C4,C3), C12(C13,C14,C16,C10,C11)
3.c Idealised Me refined as rotating group:
 C19(H19A,H19B,H19C), C18(H18A,H18B,H18C)
;
_olex2_submission_special_instructions 'No special instructions were received'

loop_
_space_group_symop_operation_xyz
'x, y, z'
'-x, -y, -z'

loop_
_atom_site_label
_atom_site_type_symbol
_atom_site_fract_x
_atom_site_fract_y
_atom_site_fract_z
_atom_site_U_iso_or_equiv
_atom_site_adp_type
_atom_site_occupancy
_atom_site_site_symmetry_order
_atom_site_calc_flag
_atom_site_refinement_flags_posn
_atom_site_refinement_flags_adp
_atom_site_refinement_flags_occupancy
_atom_site_disorder_assembly
_atom_site_disorder_group
Ru1 Ru 0.40536(13) -0.02882(10) 0.47239(9) 0.0307(5) Uani 1 1 d . . . . .
Ag1 Ag 0.5626(2) 0.73645(17) 0.83206(12) 0.1000(8) Uani 1 1 d . . . . .
O3 O 0.3121(9) -0.0554(7) 0.6109(6) 0.030(2) Uani 1 1 d . . . . .
O1 O 0.3295(9) 0.1502(8) 0.4809(6) 0.035(2) Uani 1 1 d . . . . .
O4 O 0.5031(10) 0.0018(8) 0.6660(6) 0.032(2) Uani 1 1 d . . . . .
O2 O 0.5174(9) 0.2039(7) 0.5338(6) 0.028(2) Uani 1 1 d . . . . .
O5 O 0.2065(11) -0.0949(9) 0.4371(8) 0.049(3) Uani 1 1 d . . . . .
C2 C 0.3419(10) 0.3577(6) 0.5260(7) 0.032(3) Uani 1 1 d . U . . .
C8 C 0.3964(8) 0.4321(8) 0.5884(6) 0.040(4) Uani 1 1 d G U . . .
H8 H 0.465915 0.399761 0.620723 0.048 Uiso 1 1 calc R . . . .
C6 C 0.3469(10) 0.5548(8) 0.6025(6) 0.037(4) Uani 1 1 d G U . . .
C5 C 0.2430(10) 0.6031(6) 0.5541(8) 0.053(4) Uani 1 1 d G U . . .
H5 H 0.209894 0.685227 0.563554 0.063 Uiso 1 1 calc R . . . .
C4 C 0.1885(9) 0.5288(9) 0.4917(7) 0.051(4) Uani 1 1 d G U . . .
H4 H 0.119016 0.561107 0.459408 0.062 Uiso 1 1 calc R . . . .
C3 C 0.2380(10) 0.4061(8) 0.4777(6) 0.046(4) Uani 1 1 d G U . . .
H3 H 0.201587 0.356313 0.435918 0.055 Uiso 1 1 calc R . . . .
C9 C 0.3790(17) -0.0305(12) 0.6787(11) 0.037(4) Uani 1 1 d . . . . .
C7 C 0.4041(17) 0.6305(14) 0.6715(12) 0.045(5) Uani 1 1 d . . . . .
C1 C 0.4003(17) 0.2315(13) 0.5140(11) 0.037(4) Uani 1 1 d . . . . .
N1 N 0.4610(16) 0.6861(12) 0.7184(11) 0.064(5) Uani 1 1 d . . . . .
C17 C 0.1305(19) -0.0825(17) 0.3778(13) 0.059(5) Uani 1 1 d . U . . .
C19 C 0.0018(15) -0.1438(19) 0.3883(14) 0.082(6) Uani 1 1 d . U . . .
H19A H 0.012924 -0.215676 0.348048 0.123 Uiso 1 1 calc GR . . . .
H19B H -0.067664 -0.087154 0.368947 0.123 Uiso 1 1 calc GR . . . .
H19C H -0.024963 -0.169035 0.454828 0.123 Uiso 1 1 calc GR . . . .
N2 N 0.367(2) 0.1241(17) 1.0797(13) 0.111(7) Uani 1 1 d . . . . .
C12 C 0.1228(10) -0.1203(11) 0.8972(9) 0.092(6) Uani 1 1 d . U . . .
H12 H 0.044788 -0.165853 0.911871 0.110 Uiso 1 1 calc R . . . .
C13 C 0.1731(13) -0.0619(12) 0.9705(6) 0.086(6) Uani 1 1 d G U . . .
H13 H 0.128729 -0.068375 1.034350 0.103 Uiso 1 1 calc R . . . .
C14 C 0.2897(13) 0.0063(11) 0.9486(7) 0.073(5) Uani 1 1 d G U . . .
C16 C 0.3560(10) 0.0160(9) 0.8532(8) 0.062(5) Uani 1 1 d G U . . .
H16 H 0.433958 0.061647 0.838517 0.074 Uiso 1 1 calc R . . . .
C10 C 0.3057(11) -0.0424(10) 0.7798(6) 0.046(4) Uani 1 1 d G U . . .
C11 C 0.1891(11) -0.1105(10) 0.8018(8) 0.062(5) Uani 1 1 d G U . . .
H11 H 0.155435 -0.149580 0.752712 0.075 Uiso 1 1 calc R . . . .
C15 C 0.334(3) 0.071(2) 1.0231(14) 0.097(8) Uani 1 1 d . . . . .
C18 C 0.168(2) 0.003(3) 0.2950(17) 0.138(10) Uani 1 1 d . U . . .
H18A H 0.265203 0.009419 0.282560 0.207 Uiso 1 1 calc GR . . . .
H18B H 0.124121 0.083881 0.309629 0.207 Uiso 1 1 calc GR . . . .
H18C H 0.137695 -0.028014 0.238630 0.207 Uiso 1 1 calc GR . . . .

loop_
_atom_site_aniso_label
_atom_site_aniso_U_11
_atom_site_aniso_U_22
_atom_site_aniso_U_33
_atom_site_aniso_U_23
_atom_site_aniso_U_13
_atom_site_aniso_U_12
Ru1 0.0313(8) 0.0277(7) 0.0348(8) -0.0013(5) -0.0096(6) -0.0032(5)
Ag1 0.1150(17) 0.1067(15) 0.0798(14) -0.0132(10) -0.0229(12) 0.0080(12)
O3 0.036(6) 0.028(5) 0.028(6) -0.002(4) -0.010(5) -0.003(5)
O1 0.036(6) 0.032(6) 0.033(6) 0.001(5) -0.002(5) 0.010(5)
O4 0.033(6) 0.038(6) 0.025(6) -0.006(4) -0.005(5) -0.003(5)
O2 0.025(6) 0.022(5) 0.039(6) -0.006(4) -0.008(5) -0.006(5)
O5 0.050(8) 0.049(7) 0.051(7) -0.002(6) -0.011(6) -0.004(6)
C2 0.033(8) 0.031(8) 0.030(8) 0.011(6) -0.001(6) -0.003(7)
C8 0.043(8) 0.035(8) 0.039(8) 0.014(7) -0.003(7) 0.004(7)
C6 0.040(9) 0.031(8) 0.038(8) 0.009(7) -0.003(7) 0.002(7)
C5 0.051(9) 0.029(8) 0.073(10) 0.004(8) 0.004(8) -0.006(7)
C4 0.045(9) 0.041(8) 0.072(10) 0.004(8) -0.020(8) -0.007(8)
C3 0.041(9) 0.038(8) 0.057(9) 0.002(7) -0.003(8) -0.002(7)
C9 0.043(11) 0.027(9) 0.034(10) -0.006(7) 0.010(9) 0.009(8)
C7 0.047(12) 0.022(9) 0.061(13) 0.004(9) 0.005(10) 0.012(8)
C1 0.043(11) 0.027(9) 0.039(10) 0.004(7) 0.002(8) -0.017(9)
N1 0.080(12) 0.036(9) 0.070(12) -0.015(8) 0.013(9) -0.016(8)
C17 0.056(13) 0.081(13) 0.047(12) 0.012(10) -0.029(10) -0.020(10)
C19 0.019(10) 0.137(18) 0.098(16) -0.009(13) -0.031(10) -0.003(11)
N2 0.150(19) 0.115(15) 0.065(13) -0.050(12) -0.024(13) 0.043(14)
C12 0.097(12) 0.096(11) 0.063(11) 0.012(10) 0.040(10) 0.001(10)
C13 0.088(12) 0.104(12) 0.052(10) -0.001(10) 0.022(10) 0.013(10)
C14 0.093(12) 0.074(11) 0.042(9) 0.002(9) 0.009(9) 0.031(10)
C16 0.079(11) 0.051(9) 0.044(9) 0.010(8) 0.010(8) 0.022(8)
C10 0.068(10) 0.038(8) 0.028(8) 0.000(7) -0.004(8) 0.008(8)
C11 0.078(11) 0.067(10) 0.039(9) 0.004(8) 0.001(8) -0.006(9)
C15 0.15(2) 0.113(18) 0.028(12) -0.027(12) -0.041(13) 0.032(16)
C18 0.098(19) 0.22(3) 0.11(2) 0.04(2) -0.049(16) -0.05(2)

loop_
_atom_type_symbol
_atom_type_description
_atom_type_scat_dispersion_real
_atom_type_scat_dispersion_imag
_atom_type_scat_source
C C 0.0033 0.0016 'International Tables Vol C Tables 4.2.6.8 and 6.1.1.4'
H H 0.0000 0.0000 'International Tables Vol C Tables 4.2.6.8 and 6.1.1.4'
Ag Ag -0.8971 1.1015 'International Tables Vol C Tables 4.2.6.8 and 6.1.1.4'
N N 0.0061 0.0033 'International Tables Vol C Tables 4.2.6.8 and 6.1.1.4'
O O 0.0106 0.0060 'International Tables Vol C Tables 4.2.6.8 and 6.1.1.4'
Ru Ru -1.2594 0.8363 'International Tables Vol C Tables 4.2.6.8 and 6.1.1.4'

loop_
_citation_id
_citation_doi
_citation_year
1 10.26434/chemrxiv.12556160 2020

loop_
_geom_angle_atom_site_label_1
_geom_angle_atom_site_label_2
_geom_angle_atom_site_label_3
_geom_angle
_geom_angle_site_symmetry_1
_geom_angle_site_symmetry_3
_geom_angle_publ_flag
O3 Ru1 Ru1 89.7(3) . 2_656 ?
O3 Ru1 O1 88.1(3) . . ?
O3 Ru1 O5 83.0(4) . . ?
O1 Ru1 Ru1 89.5(3) . 2_656 ?
O1 Ru1 O5 91.7(4) . . ?
O4 Ru1 Ru1 90.7(3) 2_656 2_656 ?
O4 Ru1 O3 179.5(4) 2_656 . ?
O4 Ru1 O1 91.6(3) 2_656 . ?
O4 Ru1 O5 96.6(4) 2_656 . ?
O2 Ru1 Ru1 89.3(3) 2_656 2_656 ?
O2 Ru1 O3 91.4(3) 2_656 . ?
O2 Ru1 O1 178.7(4) 2_656 . ?
O2 Ru1 O4 88.9(3) 2_656 2_656 ?
O2 Ru1 O5 89.4(4) 2_656 . ?
O5 Ru1 Ru1 172.6(3) . 2_656 ?
N1 Ag1 N2 151.5(6) . 2_667 ?
C9 O3 Ru1 117.3(9) . . ?
C1 O1 Ru1 118.2(9) . . ?
C9 O4 Ru1 116.8(9) . 2_656 ?
C1 O2 Ru1 121.2(9) . 2_656 ?
C17 O5 Ru1 142.0(11) . . ?
C8 C2 C3 120.0 . . ?
C8 C2 C1 116.7(10) . . ?
C3 C2 C1 123.3(10) . . ?
C2 C8 H8 120.0 . . ?
C6 C8 C2 120.0 . . ?
C6 C8 H8 120.0 . . ?
C8 C6 C5 120.0 . . ?
C8 C6 C7 118.8(8) . . ?
C5 C6 C7 121.2(8) . . ?
C6 C5 H5 120.0 . . ?
C4 C5 C6 120.0 . . ?
C4 C5 H5 120.0 . . ?
C5 C4 H4 120.0 . . ?
C3 C4 C5 120.0 . . ?
C3 C4 H4 120.0 . . ?
C2 C3 H3 120.0 . . ?
C4 C3 C2 120.0 . . ?
C4 C3 H3 120.0 . . ?
O3 C9 C10 116.6(14) . . ?
O4 C9 O3 125.3(13) . . ?
O4 C9 C10 118.0(14) . . ?
N1 C7 C6 172.7(17) . . ?
O1 C1 C2 118.1(14) . . ?
O2 C1 O1 121.6(13) . . ?
O2 C1 C2 120.3(13) . . ?
C7 N1 Ag1 161.8(14) . . ?
O5 C17 C19 122.4(17) . . ?
O5 C17 C18 118.1(16) . . ?
C19 C17 C18 119.5(17) . . ?
C17 C19 H19A 109.5 . . ?
C17 C19 H19B 109.5 . . ?
C17 C19 H19C 109.5 . . ?
H19A C19 H19B 109.5 . . ?
H19A C19 H19C 109.5 . . ?
H19B C19 H19C 109.5 . . ?
C15 N2 Ag1 167(2) . 2_667 ?
C13 C12 H12 120.0 . . ?
C13 C12 C11 120.0 . . ?
C11 C12 H12 120.0 . . ?
C12 C13 H13 120.0 . . ?
C12 C13 C14 120.0 . . ?
C14 C13 H13 120.0 . . ?
C13 C14 C15 118.9(14) . . ?
C16 C14 C13 120.0 . . ?
C16 C14 C15 121.0(14) . . ?
C14 C16 H16 120.0 . . ?
C14 C16 C10 120.0 . . ?
C10 C16 H16 120.0 . . ?
C16 C10 C9 118.7(10) . . ?
C11 C10 C9 121.3(10) . . ?
C11 C10 C16 120.0 . . ?
C12 C11 H11 120.0 . . ?
C10 C11 C12 120.0 . . ?
C10 C11 H11 120.0 . . ?
N2 C15 C14 178(2) . . ?
C17 C18 H18A 109.5 . . ?
C17 C18 H18B 109.5 . . ?
C17 C18 H18C 109.5 . . ?
H18A C18 H18B 109.5 . . ?
H18A C18 H18C 109.5 . . ?
H18B C18 H18C 109.5 . . ?

loop_
_geom_bond_atom_site_label_1
_geom_bond_atom_site_label_2
_geom_bond_distance
_geom_bond_site_symmetry_2
_geom_bond_publ_flag
Ru1 Ru1 2.264(3) 2_656 ?
Ru1 O3 2.024(9) . ?
Ru1 O1 2.027(9) . ?
Ru1 O4 2.018(9) 2_656 ?
Ru1 O2 1.991(9) 2_656 ?
Ru1 O5 2.264(11) . ?
Ag1 N1 2.111(17) . ?
Ag1 N2 2.183(19) 2_667 ?
O3 C9 1.284(17) . ?
O1 C1 1.292(16) . ?
O4 C9 1.279(17) . ?
O2 C1 1.254(17) . ?
O5 C17 1.207(17) . ?
C2 C8 1.3900 . ?
C2 C3 1.3900 . ?
C2 C1 1.449(16) . ?
C8 H8 0.9300 . ?
C8 C6 1.3900 . ?
C6 C5 1.3900 . ?
C6 C7 1.48(2) . ?
C5 H5 0.9300 . ?
C5 C4 1.3900 . ?
C4 H4 0.9300 . ?
C4 C3 1.3900 . ?
C3 H3 0.9300 . ?
C9 C10 1.485(15) . ?
C7 N1 1.134(19) . ?
C17 C19 1.45(2) . ?
C17 C18 1.47(2) . ?
C19 H19A 0.9600 . ?
C19 H19B 0.9600 . ?
C19 H19C 0.9600 . ?
N2 C15 1.09(2) . ?
C12 H12 0.9300 . ?
C12 C13 1.3900 . ?
C12 C11 1.3900 . ?
C13 H13 0.9300 . ?
C13 C14 1.3900 . ?
C14 C16 1.3900 . ?
C14 C15 1.41(2) . ?
C16 H16 0.9300 . ?
C16 C10 1.3900 . ?
C10 C11 1.3900 . ?
C11 H11 0.9300 . ?
C18 H18A 0.9600 . ?
C18 H18B 0.9600 . ?
C18 H18C 0.9600 . ?

loop_
_smtbx_masks_void_nr
_smtbx_masks_void_average_x
_smtbx_masks_void_average_y
_smtbx_masks_void_average_z
_smtbx_masks_void_volume
_smtbx_masks_void_count_electrons
_smtbx_masks_void_content
1 -0.102 0.500 0.000 622.2 207.4 ?
